data_1502329
loop_
_publ_author_name
'Basheer, Ahmad'
'Mishima, Masaaki'
'Marek, Ilan'

_publ_section_title
;
 Regioselective carbon-carbon bond cleavage in the oxidation of
 cyclopropenylcarbinols.
;
_journal_issue 15
_journal_name_full 'Organic letters'
_journal_page_first 4076
_journal_page_last 4079
_journal_paper_doi 10.1021/ol201581c
_journal_volume 13
_journal_year 2011
_chemical_formula_sum 'C38 H36 O2 Si'
_chemical_formula_weight 552.76
_chemical_name_common Marek-61(Ahmed)
_chemical_name_systematic
; 
 ? 
;
_space_group_IT_number 2
_symmetry_cell_setting triclinic
_symmetry_space_group_name_Hall '-P 1'
_symmetry_space_group_name_H-M 'P -1'
_atom_sites_solution_hydrogens geom
_atom_sites_solution_primary direct
_atom_sites_solution_secondary difmap
_audit_creation_method SHELXL-97
_cell_angle_alpha 76.93(2)
_cell_angle_beta 82.60(2)
_cell_angle_gamma 62.75(2)
_cell_formula_units_Z 2
_cell_length_a 9.415(2)
_cell_length_b 9.448(2)
_cell_length_c 20.671(4)
_cell_measurement_reflns_used 92249
_cell_measurement_temperature 293(2)
_cell_measurement_theta_max 36.73
_cell_measurement_theta_min 2.43
_cell_volume 1591.7(6)
_computing_cell_refinement 'APEX2 v2010.7-0(Bruker AXS)'
_computing_data_collection 'Bruker Instrument Service v2010.7.0.0'
_computing_data_reduction 'SAINT v7.68A (Bruker AXS)'
_computing_structure_refinement 'SHELXL-97 (Sheldrick, 1997)'
_computing_structure_solution 'SHELXS-97 (Sheldrick, 1990)'
_diffrn_ambient_temperature 293(2)
_diffrn_measured_fraction_theta_full 0.979
_diffrn_measured_fraction_theta_max 0.979
_diffrn_measurement_device_type APEX2-Duo
_diffrn_measurement_method omega-scans
_diffrn_radiation_monochromator graphite
_diffrn_radiation_source 'fine-focus sealed tube'
_diffrn_radiation_type MoK\a
_diffrn_radiation_wavelength 0.71073
_diffrn_reflns_av_R_equivalents 0.0459
_diffrn_reflns_av_sigmaI/netI 0.0281
_diffrn_reflns_limit_h_max 12
_diffrn_reflns_limit_h_min -12
_diffrn_reflns_limit_k_max 12
_diffrn_reflns_limit_k_min -12
_diffrn_reflns_limit_l_max 26
_diffrn_reflns_limit_l_min -26
_diffrn_reflns_number 56028
_diffrn_reflns_theta_full 27.50
_diffrn_reflns_theta_max 27.50
_diffrn_reflns_theta_min 2.43
_diffrn_standards_number 0
_exptl_absorpt_coefficient_mu 0.105
_exptl_absorpt_correction_type none
_exptl_crystal_colour colorless
_exptl_crystal_density_diffrn 1.153
_exptl_crystal_density_method 'not measured'
_exptl_crystal_description plate
_exptl_crystal_F_000 588
_exptl_crystal_size_max 0.65
_exptl_crystal_size_mid 0.45
_exptl_crystal_size_min 0.03
_refine_diff_density_max 0.372
_refine_diff_density_min -0.339
_refine_diff_density_rms 0.044
_refine_ls_extinction_method none
_refine_ls_goodness_of_fit_ref 1.031
_refine_ls_hydrogen_treatment mixed
_refine_ls_matrix_type full
_refine_ls_number_parameters 379
_refine_ls_number_reflns 7159
_refine_ls_number_restraints 0
_refine_ls_restrained_S_all 1.031
_refine_ls_R_factor_all 0.0732
_refine_ls_R_factor_gt 0.0589
_refine_ls_shift/su_max 0.000
_refine_ls_shift/su_mean 0.000
_refine_ls_structure_factor_coef Fsqd
_refine_ls_weighting_details 'calc w=1/[\s^2^(Fo^2^)+(0.0643P)^2^+1.0146P] where P=(Fo^2^+2Fc^2^)/3'
_refine_ls_weighting_scheme calc
_refine_ls_wR_factor_gt 0.1509
_refine_ls_wR_factor_ref 0.1598
_reflns_number_gt 5971
_reflns_number_total 7159
_reflns_threshold_expression >2sigma(I)
_cod_data_source_file ol201581c_si_003.cif
_cod_data_source_block Marek-61
_cod_depositor_comments
;
The following automatic conversions were performed:

'_symmetry_cell_setting' value 'Triclinic' changed to 'triclinic'
according to /home/saulius/struct/CIF-dictionaries/cif_core.dic
dictionary named 'cif_core.dic' version 2.4.1 from 2010-06-29.

Automatic conversion script
Id: cif_fix_values 1715 2011-07-08 13:25:40Z adriana 
;
_cod_database_code 1502329

loop_
_symmetry_equiv_pos_as_xyz
'x, y, z'
'-x, -y, -z'

loop_
_atom_site_label
_atom_site_type_symbol
_atom_site_fract_x
_atom_site_fract_y
_atom_site_fract_z
_atom_site_U_iso_or_equiv
_atom_site_adp_type
_atom_site_occupancy
_atom_site_symmetry_multiplicity
_atom_site_calc_flag
_atom_site_refinement_flags
Si1 Si 0.73545(6) 0.08550(6) 0.16568(2) 0.03394(14) Uani 1 1 d .
O1 O 0.32867(18) 0.2718(2) 0.25729(7) 0.0518(4) Uani 1 1 d .
H1 H 0.331(3) 0.221(3) 0.2292(14) 0.062 Uiso 1 1 d .
O2 O 0.3330(2) -0.0296(3) 0.28365(10) 0.0815(6) Uani 1 1 d .
C1 C 0.6799(2) 0.0277(2) 0.25320(9) 0.0382(4) Uani 1 1 d .
C2 C 0.5701(2) 0.0539(2) 0.30000(9) 0.0381(4) Uani 1 1 d .
C3 C 0.7200(2) -0.0957(2) 0.31884(10) 0.0427(4) Uani 1 1 d .
C4 C 0.3983(2) 0.1578(2) 0.31539(9) 0.0394(4) Uani 1 1 d .
C5 C 0.3140(3) 0.0457(3) 0.33827(11) 0.0483(5) Uani 1 1 d .
H5 H 0.3722 -0.0384 0.3756 0.058 Uiso 1 1 calc R
C6 C 0.5692(2) 0.1329(2) 0.11130(9) 0.0401(4) Uani 1 1 d .
C7 C 0.5310(3) 0.2552(3) 0.05524(11) 0.0543(5) Uani 1 1 d .
H7 H 0.5863 0.3180 0.0454 0.065 Uiso 1 1 calc R
C8 C 0.4118(3) 0.2855(4) 0.01363(14) 0.0753(8) Uani 1 1 d .
H8 H 0.3873 0.3683 -0.0236 0.090 Uiso 1 1 calc R
C9 C 0.3306(3) 0.1936(4) 0.02747(17) 0.0831(9) Uani 1 1 d .
H9 H 0.2513 0.2136 -0.0007 0.100 Uiso 1 1 calc R
C10 C 0.3644(3) 0.0725(4) 0.08208(17) 0.0768(8) Uani 1 1 d .
H10 H 0.3083 0.0106 0.0911 0.092 Uiso 1 1 calc R
C11 C 0.4834(3) 0.0420(3) 0.12443(13) 0.0563(5) Uani 1 1 d .
H11 H 0.5057 -0.0401 0.1618 0.068 Uiso 1 1 calc R
C12 C 0.9197(2) -0.0876(2) 0.14148(9) 0.0366(4) Uani 1 1 d .
C13 C 0.9499(3) -0.1138(3) 0.07664(11) 0.0517(5) Uani 1 1 d .
H13 H 0.8772 -0.0423 0.0442 0.062 Uiso 1 1 calc R
C14 C 1.0854(3) -0.2437(3) 0.05914(13) 0.0695(7) Uani 1 1 d .
H14 H 1.1031 -0.2587 0.0153 0.083 Uiso 1 1 calc R
C15 C 1.1931(3) -0.3498(3) 0.10616(14) 0.0692(7) Uani 1 1 d .
H15 H 1.2855 -0.4357 0.0943 0.083 Uiso 1 1 calc R
C16 C 1.1653(3) -0.3298(3) 0.17057(15) 0.0759(8) Uani 1 1 d .
H16 H 1.2374 -0.4037 0.2028 0.091 Uiso 1 1 calc R
C17 C 1.0300(3) -0.1996(3) 0.18802(12) 0.0613(6) Uani 1 1 d .
H17 H 1.0127 -0.1871 0.2321 0.074 Uiso 1 1 calc R
C18 C 0.7685(2) 0.2693(2) 0.15671(9) 0.0380(4) Uani 1 1 d .
C19 C 0.9109(3) 0.2748(3) 0.13342(11) 0.0535(5) Uani 1 1 d .
H19 H 0.9952 0.1831 0.1210 0.064 Uiso 1 1 calc R
C20 C 0.9309(4) 0.4133(4) 0.12821(14) 0.0720(7) Uani 1 1 d .
H20 H 1.0276 0.4140 0.1123 0.086 Uiso 1 1 calc R
C21 C 0.8085(4) 0.5492(3) 0.14648(14) 0.0749(8) Uani 1 1 d .
H21 H 0.8218 0.6422 0.1432 0.090 Uiso 1 1 calc R
C22 C 0.6659(4) 0.5475(3) 0.16968(14) 0.0707(7) Uani 1 1 d .
H22 H 0.5826 0.6398 0.1821 0.085 Uiso 1 1 calc R
C23 C 0.6449(3) 0.4102(3) 0.17475(11) 0.0528(5) Uani 1 1 d .
H23 H 0.5474 0.4111 0.1903 0.063 Uiso 1 1 calc R
C24 C 0.8358(3) -0.1008(3) 0.36490(12) 0.0621(6) Uani 1 1 d .
H24A H 0.9256 -0.2061 0.3712 0.093 Uiso 1 1 calc R
H24B H 0.7830 -0.0794 0.4070 0.093 Uiso 1 1 calc R
H24C H 0.8720 -0.0201 0.3457 0.093 Uiso 1 1 calc R
C25 C 0.7278(3) -0.2602(3) 0.32050(14) 0.0674(7) Uani 1 1 d .
H25A H 0.8325 -0.3434 0.3331 0.101 Uiso 1 1 calc R
H25B H 0.7062 -0.2658 0.2773 0.101 Uiso 1 1 calc R
H25C H 0.6497 -0.2755 0.3522 0.101 Uiso 1 1 calc R
C26A C 0.3089(11) -0.1795(13) 0.3067(6) 0.099(3) Uani 0.728(19) 1 d P
H26A H 0.2025 -0.1508 0.3251 0.148 Uiso 0.728(19) 1 calc PR
H26B H 0.3848 -0.2525 0.3400 0.148 Uiso 0.728(19) 1 calc PR
H26C H 0.3241 -0.2314 0.2697 0.148 Uiso 0.728(19) 1 calc PR
C26B C 0.260(3) -0.110(3) 0.2760(15) 0.099(3) Uani 0.272(19) 1 d P
H26D H 0.2863 -0.2030 0.3111 0.148 Uiso 0.272(19) 1 calc PR
H26E H 0.2915 -0.1443 0.2340 0.148 Uiso 0.272(19) 1 calc PR
H26F H 0.1465 -0.0423 0.2771 0.148 Uiso 0.272(19) 1 calc PR
C27 C 0.3782(2) 0.2512(2) 0.36973(9) 0.0416(4) Uani 1 1 d .
C28 C 0.2608(4) 0.4081(3) 0.36660(13) 0.0735(8) Uani 1 1 d .
H28 H 0.1977 0.4611 0.3294 0.088 Uiso 1 1 calc R
C29 C 0.2369(5) 0.4865(3) 0.41870(17) 0.1062(13) Uani 1 1 d .
H29 H 0.1568 0.5921 0.4163 0.127 Uiso 1 1 calc R
C30 C 0.3280(5) 0.4125(4) 0.47360(15) 0.0923(11) Uani 1 1 d .
H30 H 0.3106 0.4671 0.5082 0.111 Uiso 1 1 calc R
C31 C 0.4439(4) 0.2588(4) 0.47723(13) 0.0745(8) Uani 1 1 d .
H31 H 0.5071 0.2074 0.5144 0.089 Uiso 1 1 calc R
C32 C 0.4688(3) 0.1772(3) 0.42552(11) 0.0553(5) Uani 1 1 d .
H32 H 0.5480 0.0710 0.4287 0.066 Uiso 1 1 calc R
C33 C 0.1408(2) 0.1327(3) 0.36028(10) 0.0468(4) Uani 1 1 d .
C34 C 0.0221(3) 0.2211(3) 0.31448(13) 0.0653(6) Uani 1 1 d .
H34 H 0.0481 0.2262 0.2693 0.078 Uiso 1 1 calc R
C36 C -0.1751(3) 0.2947(3) 0.40123(18) 0.0746(8) Uani 1 1 d .
H36 H -0.2813 0.3492 0.4148 0.089 Uiso 1 1 calc R
C35 C -0.1344(3) 0.3017(4) 0.33519(18) 0.0768(8) Uani 1 1 d .
H35 H -0.2133 0.3616 0.3039 0.092 Uiso 1 1 calc R
C37 C -0.0597(3) 0.2077(4) 0.44705(15) 0.0739(8) Uani 1 1 d .
H37 H -0.0870 0.2028 0.4921 0.089 Uiso 1 1 calc R
C38 C 0.0979(3) 0.1266(3) 0.42687(12) 0.0591(6) Uani 1 1 d .
H38 H 0.1760 0.0671 0.4585 0.071 Uiso 1 1 calc R

loop_
_atom_site_aniso_label
_atom_site_aniso_U_11
_atom_site_aniso_U_22
_atom_site_aniso_U_33
_atom_site_aniso_U_23
_atom_site_aniso_U_13
_atom_site_aniso_U_12
Si1 0.0328(2) 0.0347(2) 0.0353(3) -0.01202(19) 0.00153(18) -0.01397(19)
O1 0.0514(8) 0.0584(9) 0.0358(7) -0.0060(6) -0.0043(6) -0.0168(7)
O2 0.0752(12) 0.1143(16) 0.0974(14) -0.0751(13) 0.0353(10) -0.0627(12)
C1 0.0412(9) 0.0372(9) 0.0374(9) -0.0111(7) 0.0014(7) -0.0171(7)
C2 0.0437(9) 0.0372(9) 0.0366(9) -0.0103(7) 0.0005(7) -0.0196(8)
C3 0.0473(10) 0.0362(9) 0.0404(10) -0.0084(7) 0.0030(8) -0.0155(8)
C4 0.0412(9) 0.0414(9) 0.0331(9) -0.0079(7) 0.0016(7) -0.0165(8)
C5 0.0482(11) 0.0519(11) 0.0503(11) -0.0192(9) 0.0078(9) -0.0249(9)
C6 0.0352(9) 0.0419(9) 0.0434(10) -0.0217(8) 0.0024(7) -0.0119(7)
C7 0.0557(12) 0.0586(13) 0.0483(12) -0.0113(10) -0.0078(9) -0.0229(10)
C8 0.0733(17) 0.0810(18) 0.0611(15) -0.0171(13) -0.0273(13) -0.0173(15)
C9 0.0576(15) 0.103(2) 0.088(2) -0.0431(18) -0.0266(14) -0.0185(15)
C10 0.0526(14) 0.097(2) 0.104(2) -0.0477(19) -0.0018(14) -0.0397(15)
C11 0.0493(12) 0.0619(13) 0.0669(14) -0.0242(11) 0.0001(10) -0.0274(10)
C12 0.0349(8) 0.0368(9) 0.0409(9) -0.0141(7) 0.0031(7) -0.0163(7)
C13 0.0492(11) 0.0527(12) 0.0444(11) -0.0159(9) 0.0016(9) -0.0130(9)
C14 0.0648(15) 0.0746(16) 0.0565(14) -0.0356(13) 0.0128(11) -0.0135(13)
C15 0.0503(13) 0.0546(13) 0.0838(18) -0.0307(13) 0.0127(12) -0.0030(11)
C16 0.0483(13) 0.0703(16) 0.0715(17) -0.0106(13) -0.0061(12) 0.0054(12)
C17 0.0457(11) 0.0689(15) 0.0486(12) -0.0188(11) -0.0054(9) -0.0034(10)
C18 0.0439(9) 0.0405(9) 0.0325(8) -0.0093(7) -0.0035(7) -0.0196(8)
C19 0.0541(12) 0.0599(13) 0.0568(13) -0.0157(10) 0.0033(10) -0.0330(11)
C20 0.0836(18) 0.0851(19) 0.0752(17) -0.0137(14) 0.0040(14) -0.0634(17)
C21 0.118(2) 0.0624(15) 0.0714(17) -0.0105(13) -0.0105(16) -0.0623(17)
C22 0.095(2) 0.0432(12) 0.0754(17) -0.0202(11) -0.0051(15) -0.0276(13)
C23 0.0578(12) 0.0436(11) 0.0582(13) -0.0180(9) 0.0020(10) -0.0208(10)
C24 0.0535(13) 0.0687(15) 0.0525(13) -0.0107(11) -0.0094(10) -0.0156(11)
C25 0.0811(17) 0.0385(11) 0.0768(17) -0.0123(11) 0.0139(13) -0.0250(11)
C26A 0.085(4) 0.091(5) 0.161(8) -0.073(5) 0.033(4) -0.060(4)
C26B 0.085(4) 0.091(5) 0.161(8) -0.073(5) 0.033(4) -0.060(4)
C27 0.0466(10) 0.0384(9) 0.0381(9) -0.0112(7) 0.0052(8) -0.0173(8)
C28 0.096(2) 0.0433(12) 0.0560(14) -0.0118(10) -0.0142(13) -0.0052(12)
C29 0.148(3) 0.0474(14) 0.083(2) -0.0314(14) -0.016(2) 0.0022(17)
C30 0.130(3) 0.0683(17) 0.0687(18) -0.0392(15) -0.0034(18) -0.0237(18)
C31 0.092(2) 0.0745(17) 0.0493(13) -0.0240(12) -0.0104(13) -0.0233(15)
C32 0.0589(13) 0.0509(12) 0.0459(11) -0.0177(9) -0.0048(9) -0.0111(10)
C33 0.0452(10) 0.0527(11) 0.0477(11) -0.0143(9) 0.0048(8) -0.0254(9)
C34 0.0580(14) 0.0854(18) 0.0563(14) -0.0120(12) -0.0058(11) -0.0347(13)
C36 0.0490(13) 0.0627(15) 0.116(3) -0.0395(16) 0.0124(15) -0.0221(12)
C35 0.0535(14) 0.0714(17) 0.104(2) -0.0115(16) -0.0197(15) -0.0241(13)
C37 0.0714(17) 0.0833(19) 0.0711(17) -0.0336(15) 0.0287(14) -0.0369(15)
C38 0.0565(13) 0.0687(15) 0.0488(12) -0.0116(11) 0.0075(10) -0.0270(11)

loop_
_atom_type_symbol
_atom_type_description
_atom_type_scat_dispersion_real
_atom_type_scat_dispersion_imag
_atom_type_scat_source
Si Si 0.0817 0.0704 'International Tables Vol C Tables 4.2.6.8 and 6.1.1.4'
C C 0.0033 0.0016 'International Tables Vol C Tables 4.2.6.8 and 6.1.1.4'
H H 0.0000 0.0000 'International Tables Vol C Tables 4.2.6.8 and 6.1.1.4'
O O 0.0106 0.0060 'International Tables Vol C Tables 4.2.6.8 and 6.1.1.4'

loop_
_geom_angle_atom_site_label_1
_geom_angle_atom_site_label_2
_geom_angle_atom_site_label_3
_geom_angle
C1 Si1 C12 109.14(9)
C1 Si1 C18 108.98(8)
C12 Si1 C18 111.03(8)
C1 Si1 C6 109.30(9)
C12 Si1 C6 109.13(8)
C18 Si1 C6 109.24(9)
C4 O1 H1 107.9(19)
C26B O2 C5 126.3(11)
C26B O2 C26A 32.8(12)
C5 O2 C26A 109.7(4)
C2 C1 C3 62.63(14)
C2 C1 Si1 147.91(16)
C3 C1 Si1 148.94(14)
C1 C2 C3 66.55(14)
C1 C2 C4 143.73(18)
C3 C2 C4 149.01(17)
C2 C3 C25 119.94(19)
C2 C3 C24 121.03(17)
C25 C3 C24 113.4(2)
C2 C3 C1 50.82(12)
C25 C3 C1 118.43(18)
C24 C3 C1 119.38(18)
O1 C4 C2 108.68(15)
O1 C4 C27 107.96(15)
C2 C4 C27 112.28(16)
O1 C4 C5 110.63(16)
C2 C4 C5 108.02(15)
C27 C4 C5 109.28(15)
O2 C5 C33 112.69(18)
O2 C5 C4 104.96(16)
C33 C5 C4 114.16(17)
O2 C5 H5 108.3
C33 C5 H5 108.3
C4 C5 H5 108.3
C7 C6 C11 117.71(19)
C7 C6 Si1 121.47(16)
C11 C6 Si1 120.78(17)
C8 C7 C6 121.2(2)
C8 C7 H7 119.4
C6 C7 H7 119.4
C9 C8 C7 119.8(3)
C9 C8 H8 120.1
C7 C8 H8 120.1
C8 C9 C10 120.8(2)
C8 C9 H9 119.6
C10 C9 H9 119.6
C9 C10 C11 119.8(3)
C9 C10 H10 120.1
C11 C10 H10 120.1
C6 C11 C10 120.7(3)
C6 C11 H11 119.6
C10 C11 H11 119.6
C17 C12 C13 116.78(18)
C17 C12 Si1 121.39(15)
C13 C12 Si1 121.79(15)
C14 C13 C12 121.6(2)
C14 C13 H13 119.2
C12 C13 H13 119.2
C15 C14 C13 120.0(2)
C15 C14 H14 120.0
C13 C14 H14 120.0
C16 C15 C14 120.0(2)
C16 C15 H15 120.0
C14 C15 H15 120.0
C15 C16 C17 120.0(2)
C15 C16 H16 120.0
C17 C16 H16 120.0
C16 C17 C12 121.6(2)
C16 C17 H17 119.2
C12 C17 H17 119.2
C19 C18 C23 117.22(19)
C19 C18 Si1 123.51(16)
C23 C18 Si1 119.27(15)
C18 C19 C20 121.6(2)
C18 C19 H19 119.2
C20 C19 H19 119.2
C21 C20 C19 120.1(2)
C21 C20 H20 120.0
C19 C20 H20 120.0
C20 C21 C22 119.6(2)
C20 C21 H21 120.2
C22 C21 H21 120.2
C21 C22 C23 120.6(2)
C21 C22 H22 119.7
C23 C22 H22 119.7
C22 C23 C18 120.8(2)
C22 C23 H23 119.6
C18 C23 H23 119.6
C3 C24 H24A 109.5
C3 C24 H24B 109.5
H24A C24 H24B 109.5
C3 C24 H24C 109.5
H24A C24 H24C 109.5
H24B C24 H24C 109.5
C3 C25 H25A 109.5
C3 C25 H25B 109.5
H25A C25 H25B 109.5
C3 C25 H25C 109.5
H25A C25 H25C 109.5
H25B C25 H25C 109.5
O2 C26A H26A 109.5
O2 C26A H26B 109.5
H26A C26A H26B 109.5
O2 C26A H26C 109.5
H26A C26A H26C 109.5
H26B C26A H26C 109.5
O2 C26B H26D 109.5
O2 C26B H26E 109.5
H26D C26B H26E 109.5
O2 C26B H26F 109.5
H26D C26B H26F 109.5
H26E C26B H26F 109.5
C32 C27 C28 118.2(2)
C32 C27 C4 120.78(17)
C28 C27 C4 120.83(19)
C27 C28 C29 119.9(3)
C27 C28 H28 120.0
C29 C28 H28 120.0
C30 C29 C28 121.4(3)
C30 C29 H29 119.3
C28 C29 H29 119.3
C31 C30 C29 119.3(2)
C31 C30 H30 120.4
C29 C30 H30 120.4
C30 C31 C32 120.2(3)
C30 C31 H31 119.9
C32 C31 H31 119.9
C27 C32 C31 121.0(2)
C27 C32 H32 119.5
C31 C32 H32 119.5
C34 C33 C38 118.3(2)
C34 C33 C5 121.0(2)
C38 C33 C5 120.7(2)
C35 C34 C33 120.4(3)
C35 C34 H34 119.8
C33 C34 H34 119.8
C37 C36 C35 119.7(2)
C37 C36 H36 120.2
C35 C36 H36 120.2
C36 C35 C34 120.7(3)
C36 C35 H35 119.6
C34 C35 H35 119.6
C36 C37 C38 120.2(3)
C36 C37 H37 119.9
C38 C37 H37 119.9
C33 C38 C37 120.8(2)
C33 C38 H38 119.6
C37 C38 H38 119.6

loop_
_geom_bond_atom_site_label_1
_geom_bond_atom_site_label_2
_geom_bond_distance
Si1 C1 1.8482(19)
Si1 C12 1.8663(19)
Si1 C18 1.8664(19)
Si1 C6 1.870(2)
O1 C4 1.415(2)
O1 H1 0.82(3)
O2 C26B 1.279(17)
O2 C5 1.417(3)
O2 C26A 1.498(9)
C1 C2 1.297(3)
C1 C3 1.535(3)
C2 C3 1.486(3)
C2 C4 1.495(3)
C3 C25 1.514(3)
C3 C24 1.515(3)
C4 C27 1.522(3)
C4 C5 1.556(3)
C5 C33 1.514(3)
C5 H5 0.9800
C6 C7 1.389(3)
C6 C11 1.392(3)
C7 C8 1.387(3)
C7 H7 0.9300
C8 C9 1.364(5)
C8 H8 0.9300
C9 C10 1.363(5)
C9 H9 0.9300
C10 C11 1.396(3)
C10 H10 0.9300
C11 H11 0.9300
C12 C17 1.383(3)
C12 C13 1.388(3)
C13 C14 1.383(3)
C13 H13 0.9300
C14 C15 1.364(4)
C14 H14 0.9300
C15 C16 1.362(4)
C15 H15 0.9300
C16 C17 1.383(3)
C16 H16 0.9300
C17 H17 0.9300
C18 C19 1.384(3)
C18 C23 1.399(3)
C19 C20 1.385(3)
C19 H19 0.9300
C20 C21 1.368(4)
C20 H20 0.9300
C21 C22 1.372(4)
C21 H21 0.9300
C22 C23 1.379(3)
C22 H22 0.9300
C23 H23 0.9300
C24 H24A 0.9600
C24 H24B 0.9600
C24 H24C 0.9600
C25 H25A 0.9600
C25 H25B 0.9600
C25 H25C 0.9600
C26A H26A 0.9600
C26A H26B 0.9600
C26A H26C 0.9600
C26B H26D 0.9600
C26B H26E 0.9600
C26B H26F 0.9600
C27 C32 1.374(3)
C27 C28 1.378(3)
C28 C29 1.380(4)
C28 H28 0.9300
C29 C30 1.362(5)
C29 H29 0.9300
C30 C31 1.351(4)
C30 H30 0.9300
C31 C32 1.391(3)
C31 H31 0.9300
C32 H32 0.9300
C33 C34 1.379(3)
C33 C38 1.380(3)
C34 C35 1.375(4)
C34 H34 0.9300
C36 C37 1.359(4)
C36 C35 1.365(4)
C36 H36 0.9300
C35 H35 0.9300
C37 C38 1.381(3)
C37 H37 0.9300
C38 H38 0.9300

loop_
_geom_torsion_atom_site_label_1
_geom_torsion_atom_site_label_2
_geom_torsion_atom_site_label_3
_geom_torsion_atom_site_label_4
_geom_torsion
C12 Si1 C1 C2 -160.0(3)
C18 Si1 C1 C2 78.6(3)
C6 Si1 C1 C2 -40.8(3)
C12 Si1 C1 C3 6.0(3)
C18 Si1 C1 C3 -115.4(3)
C6 Si1 C1 C3 125.3(3)
Si1 C1 C2 C3 172.0(3)
C3 C1 C2 C4 -171.2(3)
Si1 C1 C2 C4 0.7(5)
C1 C2 C3 C25 -103.9(2)
C4 C2 C3 C25 66.0(4)
C1 C2 C3 C24 104.4(2)
C4 C2 C3 C24 -85.7(4)
C4 C2 C3 C1 169.9(4)
Si1 C1 C3 C2 -171.7(3)
C2 C1 C3 C25 106.9(2)
Si1 C1 C3 C25 -64.8(3)
C2 C1 C3 C24 -107.7(2)
Si1 C1 C3 C24 80.6(3)
C1 C2 C4 O1 -0.7(4)
C3 C2 C4 O1 -164.9(3)
C1 C2 C4 C27 -120.0(3)
C3 C2 C4 C27 75.8(4)
C1 C2 C4 C5 119.4(3)
C3 C2 C4 C5 -44.8(4)
C26B O2 C5 C33 -42.4(18)
C26A O2 C5 C33 -74.8(5)
C26B O2 C5 C4 -167.2(18)
C26A O2 C5 C4 160.4(5)
O1 C4 C5 O2 58.7(2)
C2 C4 C5 O2 -60.2(2)
C27 C4 C5 O2 177.42(17)
O1 C4 C5 C33 -65.2(2)
C2 C4 C5 C33 175.96(17)
C27 C4 C5 C33 53.5(2)
C1 Si1 C6 C7 144.07(16)
C12 Si1 C6 C7 -96.64(17)
C18 Si1 C6 C7 24.91(18)
C1 Si1 C6 C11 -38.44(18)
C12 Si1 C6 C11 80.84(17)
C18 Si1 C6 C11 -157.60(16)
C11 C6 C7 C8 -0.2(3)
Si1 C6 C7 C8 177.38(19)
C6 C7 C8 C9 -0.3(4)
C7 C8 C9 C10 0.4(4)
C8 C9 C10 C11 0.0(4)
C7 C6 C11 C10 0.6(3)
Si1 C6 C11 C10 -176.98(18)
C9 C10 C11 C6 -0.5(4)
C1 Si1 C12 C17 -27.4(2)
C18 Si1 C12 C17 92.79(19)
C6 Si1 C12 C17 -146.74(18)
C1 Si1 C12 C13 150.13(17)
C18 Si1 C12 C13 -89.71(18)
C6 Si1 C12 C13 30.75(19)
C17 C12 C13 C14 -1.4(3)
Si1 C12 C13 C14 -179.0(2)
C12 C13 C14 C15 0.1(4)
C13 C14 C15 C16 1.5(5)
C14 C15 C16 C17 -1.6(5)
C15 C16 C17 C12 0.3(5)
C13 C12 C17 C16 1.2(4)
Si1 C12 C17 C16 178.8(2)
C1 Si1 C18 C19 121.80(17)
C12 Si1 C18 C19 1.55(19)
C6 Si1 C18 C19 -118.85(17)
C1 Si1 C18 C23 -57.62(18)
C12 Si1 C18 C23 -177.87(15)
C6 Si1 C18 C23 61.73(17)
C23 C18 C19 C20 0.1(3)
Si1 C18 C19 C20 -179.31(19)
C18 C19 C20 C21 0.2(4)
C19 C20 C21 C22 -0.3(4)
C20 C21 C22 C23 0.0(4)
C21 C22 C23 C18 0.3(4)
C19 C18 C23 C22 -0.4(3)
Si1 C18 C23 C22 179.07(18)
O1 C4 C27 C32 -162.71(19)
C2 C4 C27 C32 -42.9(3)
C5 C4 C27 C32 76.9(2)
O1 C4 C27 C28 22.1(3)
C2 C4 C27 C28 141.9(2)
C5 C4 C27 C28 -98.2(3)
C32 C27 C28 C29 0.0(4)
C4 C27 C28 C29 175.3(3)
C27 C28 C29 C30 0.4(6)
C28 C29 C30 C31 -0.2(7)
C29 C30 C31 C32 -0.4(6)
C28 C27 C32 C31 -0.6(4)
C4 C27 C32 C31 -175.9(2)
C30 C31 C32 C27 0.8(5)
O2 C5 C33 C34 -40.4(3)
C4 C5 C33 C34 79.2(3)
O2 C5 C33 C38 140.1(2)
C4 C5 C33 C38 -100.3(2)
C38 C33 C34 C35 0.5(4)
C5 C33 C34 C35 -178.9(2)
C37 C36 C35 C34 0.3(4)
C33 C34 C35 C36 -0.5(4)
C35 C36 C37 C38 -0.1(4)
C34 C33 C38 C37 -0.4(4)
C5 C33 C38 C37 179.1(2)
C36 C37 C38 C33 0.2(4)
